data_7117523
loop_
_publ_author_name
'Lei Mei'
'Lin Wang'
'Li-yong Yuan'
'Shu-wen An'
'Yu-liang Zhao'
'Zhi-fang Chai'
'Peter C. Burns'
'Wei-qun Shi'

_publ_section_title
;
 Supramolecular inclusion-based molecular integral rigidity: a feasible
 strategy for controlling the structural connectivity of uranyl
 polyrotaxane networks
;
_journal_name_full Chem.Commun.
_journal_page_first 11990
_journal_paper_doi 10.1039/C5cc04409J
_journal_volume 51
_journal_year 2015
_chemical_formula_sum 'C54 H52 N28 O22'
_chemical_formula_weight 2890.47
_chemical_name_systematic C6BPCA-CB6-NO3
_space_group_IT_number 2
_symmetry_cell_setting triclinic
_symmetry_space_group_name_Hall '-P 1'
_symmetry_space_group_name_H-M 'P -1'
_atom_sites_solution_hydrogens geom
_atom_sites_solution_primary direct
_atom_sites_solution_secondary difmap
_audit_block_doi 10.5517/cc14j2f5
_audit_creation_method SHELXL-97
_audit_update_record
;
2015-04-07 deposited with the CCDC.
2015-06-22 downloaded from the CCDC.
;
_cell_angle_alpha 87.780(4)
_cell_angle_beta 89.749(3)
_cell_angle_gamma 67.888(4)
_cell_formula_units_Z 2
_cell_length_a 12.5869(4)
_cell_length_b 16.1378(8)
_cell_length_c 17.8631(7)
_cell_measurement_temperature 293(2)
_cell_volume 3358.8(3)
_computing_structure_refinement 'SHELXL-97 (Sheldrick, 1997)'
_computing_structure_solution 'SHELXS-97 (Sheldrick, 1990)'
_diffrn_ambient_temperature 293(2)
_diffrn_measured_fraction_theta_full 0.960
_diffrn_measured_fraction_theta_max 0.960
_diffrn_radiation_monochromator graphite
_diffrn_radiation_source 'fine-focus sealed tube'
_diffrn_radiation_type CuK\a
_diffrn_radiation_wavelength 1.54184
_diffrn_reflns_av_R_equivalents 0.0730
_diffrn_reflns_av_sigmaI/netI 0.0822
_diffrn_reflns_limit_h_max 8
_diffrn_reflns_limit_h_min -15
_diffrn_reflns_limit_k_max 16
_diffrn_reflns_limit_k_min -19
_diffrn_reflns_limit_l_max 20
_diffrn_reflns_limit_l_min -21
_diffrn_reflns_number 19476
_diffrn_reflns_theta_full 67.08
_diffrn_reflns_theta_max 67.08
_diffrn_reflns_theta_min 2.96
_exptl_absorpt_coefficient_mu 0.978
_exptl_crystal_colour colourless
_exptl_crystal_density_diffrn 1.429
_exptl_crystal_density_method 'not measured'
_exptl_crystal_description block
_exptl_crystal_F_000 1496
_refine_diff_density_max 0.787
_refine_diff_density_min -1.057
_refine_diff_density_rms 0.159
_refine_ls_extinction_method none
_refine_ls_goodness_of_fit_ref 2.240
_refine_ls_hydrogen_treatment mixed
_refine_ls_matrix_type full
_refine_ls_number_parameters 874
_refine_ls_number_reflns 11508
_refine_ls_number_restraints 880
_refine_ls_restrained_S_all 2.191
_refine_ls_R_factor_all 0.2878
_refine_ls_R_factor_gt 0.2422
_refine_ls_shift/su_max 0.042
_refine_ls_shift/su_mean 0.006
_refine_ls_structure_factor_coef Fsqd
_refine_ls_weighting_details 'calc w=1/[\s^2^(Fo^2^)+(0.2000P)^2^+0.0000P] where P=(Fo^2^+2Fc^2^)/3'
_refine_ls_weighting_scheme calc
_refine_ls_wR_factor_gt 0.5971
_refine_ls_wR_factor_ref 0.6357
_reflns_number_gt 6002
_reflns_number_total 11508
_reflns_threshold_expression >2sigma(I)
_cod_data_source_file c5cc04409j2.cif
_cod_data_source_block C6BPCA@CB6-NO3
_cod_depositor_comments
;

2018-06-23
Z value and formula fixed to values more according to usual
chemical conventions.                 miguel
;
_cod_original_formula_sum 'C108 H104 N56 O44'
_cod_original_formula_weight 2890.47
_cod_original_formula_units_Z 1
_cod_original_cell_volume 3358.8(2)
_cod_original_sg_symbol_H-M p-1
_cod_database_code 7117523

loop_
_symmetry_equiv_pos_as_xyz
'x, y, z'
'-x, -y, -z'

loop_
_atom_site_label
_atom_site_type_symbol
_atom_site_fract_x
_atom_site_fract_y
_atom_site_fract_z
_atom_site_U_iso_or_equiv
_atom_site_adp_type
_atom_site_occupancy
_atom_site_symmetry_multiplicity
_atom_site_calc_flag
_atom_site_refinement_flags
_atom_site_disorder_assembly
_atom_site_disorder_group
O1 O -0.0911(7) 0.7398(6) -0.3295(4) 0.130(4) Uani 1 1 d . . .
O2 O 0.2707(5) 0.3555(5) -0.3241(4) 0.092(2) Uani 1 1 d . . .
O3 O 0.0336(6) 0.7775(5) -0.4992(4) 0.105(3) Uani 1 1 d . . .
O4 O -0.0613(6) 0.7376(6) -0.6763(4) 0.125(4) Uani 1 1 d . . .
O5 O 0.3095(5) 0.3526(6) -0.6574(4) 0.105(3) Uani 1 1 d . . .
O6 O 0.4064(6) 0.3994(6) -0.4816(4) 0.106(3) Uani 1 1 d . . .
N68 N 0.3484(7) 0.5371(8) -0.5467(4) 0.122(5) Uani 1 1 d . . .
O8 O -0.0616(7) 1.1719(7) 0.2138(4) 0.133(4) Uani 1 1 d . . .
N66 N 0.0212(5) 0.6083(6) -0.7442(4) 0.087(3) Uani 1 1 d . . .
O10 O 0.1216(6) 0.7711(7) 0.1887(4) 0.130(4) Uani 1 1 d . . .
O11 O 0.3680(8) 0.9871(7) -0.0619(4) 0.135(4) Uani 1 1 d . . .
N69 N 0.3408(5) 0.5353(7) -0.4228(4) 0.094(3) Uani 1 1 d . . .
O7 O -0.1512(7) 0.7984(8) 0.0978(4) 0.144(5) Uani 1 1 d . . .
N70 N 0.1989(6) 0.6857(6) -0.5522(4) 0.087(3) Uani 1 1 d . . .
N64 N 0.1597(6) 0.4584(7) -0.7267(4) 0.090(3) Uani 1 1 d . . .
N75 N -0.0218(6) 0.6081(7) -0.2572(5) 0.097(3) Uani 1 1 d . . .
O12 O 0.3284(7) 0.8069(6) -0.1188(4) 0.115(3) Uani 1 1 d . . .
N67 N 0.1315(6) 0.6510(7) -0.6696(4) 0.094(3) Uani 1 1 d . . .
N53 N 0.1807(7) 1.1919(9) 0.0320(4) 0.137(6) Uani 1 1 d . . .
N56 N 0.2936(7) 0.7627(7) 0.1279(4) 0.097(3) Uani 1 1 d . . .
N73 N 0.1190(7) 0.4549(8) -0.2583(5) 0.111(4) Uani 1 1 d . . .
N51 N 0.0982(9) 1.1792(9) 0.1545(5) 0.137(6) Uani 1 1 d . . .
N72 N 0.2406(9) 0.5005(11) -0.3138(5) 0.150(7) Uani 1 1 d . . .
N59 N 0.0749(7) 0.7302(8) -0.1111(4) 0.118(4) Uani 1 1 d . . .
N57 N 0.1735(7) 0.7025(7) 0.0758(4) 0.101(3) Uani 1 1 d . . .
O9 O 0.1729(7) 0.9546(8) 0.2493(4) 0.152(5) Uani 1 1 d . . .
N61 N 0.3703(6) 0.7743(6) 0.0067(4) 0.081(2) Uani 1 1 d . . .
N65 N 0.2816(7) 0.5074(8) -0.6641(5) 0.112(4) Uani 1 1 d . . .
O60 O -0.5948(7) 1.0078(10) -0.3774(7) 0.176(6) Uani 1 1 d . . .
H60A H -0.6327 1.0223 -0.3392 0.264 Uiso 1 1 calc R . .
N60 N 0.2468(8) 0.7189(8) -0.0459(4) 0.109(4) Uani 1 1 d . . .
N54 N 0.2537(6) 1.0347(9) 0.1741(4) 0.112(4) Uani 1 1 d . . .
C37 C 0.3054(7) 0.6263(9) -0.4433(5) 0.096(2) Uani 1 1 d U . .
H37 H 0.3588 0.6499 -0.4212 0.116 Uiso 1 1 calc R . .
N62 N 0.3990(6) 0.8949(7) 0.0490(4) 0.092(3) Uani 1 1 d . . .
N48 N 0.4763(15) 0.4779(10) 0.1739(9) 0.129(4) Uiso 1 1 d . . .
C21 C -0.4868(11) 0.9910(11) -0.3620(8) 0.131(3) Uani 1 1 d U . .
N55 N 0.3224(7) 0.8858(8) 0.1696(5) 0.115(4) Uani 1 1 d . . .
N63 N 0.3411(7) 1.0498(7) 0.0532(5) 0.109(4) Uani 1 1 d . . .
N74 N 0.0979(9) 0.6532(8) -0.3141(5) 0.127(5) Uani 1 1 d . . .
N58 N -0.0074(8) 0.7300(7) 0.0132(4) 0.116(4) Uani 1 1 d . . .
N71 N 0.1905(7) 0.6871(8) -0.4306(5) 0.122(5) Uani 1 1 d . . .
C29 C 0.0299(10) 1.0281(11) -0.0266(6) 0.126(4) Uani 1 1 d U . .
H29A H -0.0187 1.0912 -0.0294 0.151 Uiso 1 1 calc R . .
H29B H 0.1038 1.0217 -0.0058 0.151 Uiso 1 1 calc R . .
C33 C 0.2262(10) 0.4351(11) -0.3045(7) 0.106(3) Uani 1 1 d U . .
C49 C 0.1236(9) 1.2369(9) 0.0977(6) 0.108(3) Uani 1 1 d U . .
H49 H 0.1624 1.2730 0.1191 0.129 Uiso 1 1 calc R . .
C38 C 0.3675(7) 0.4821(8) -0.4851(5) 0.089(3) Uani 1 1 d U . .
C45 C 0.2622(8) 0.4341(10) -0.6806(5) 0.097(3) Uani 1 1 d U . .
C42 C 0.0211(8) 0.6704(9) -0.6963(5) 0.106(3) Uani 1 1 d U . .
C41 C 0.3773(7) 0.5015(8) -0.6222(5) 0.093(2) Uani 1 1 d U . .
H41 H 0.4519 0.4775 -0.6400 0.112 Uiso 1 1 calc R . .
C30 C -0.0120(9) 0.6773(9) -0.3055(6) 0.107(3) Uani 1 1 d U . .
O59 O -0.4485(8) 1.0264(10) -0.3181(7) 0.185(7) Uani 1 1 d . . .
C39 C 0.3168(7) 0.6298(8) -0.5310(5) 0.095(2) Uani 1 1 d U . .
H39 H 0.3730 0.6547 -0.5483 0.114 Uiso 1 1 calc R . .
C31 C 0.0893(8) 0.5424(9) -0.2307(5) 0.107(3) Uani 1 1 d U . .
H31 H 0.0975 0.5412 -0.1761 0.129 Uiso 1 1 calc R . .
C44 C 0.1363(8) 0.5434(9) -0.7561(5) 0.103(3) Uani 1 1 d U . .
H44 H 0.1557 0.5420 -0.8093 0.124 Uiso 1 1 calc R . .
C46 C 0.1310(7) 0.3930(8) -0.7651(5) 0.101(3) Uani 1 1 d U . .
H46A H 0.1294 0.4059 -0.8187 0.122 Uiso 1 1 calc R . .
H46B H 0.1898 0.3342 -0.7549 0.122 Uiso 1 1 calc R . .
C56 C 0.3379(8) 0.7960(9) 0.1873(5) 0.099(2) Uani 1 1 d U . .
H56 H 0.3719 0.7639 0.2309 0.119 Uiso 1 1 calc R . .
C60 C 0.2722(8) 0.6773(9) 0.0289(5) 0.097(2) Uani 1 1 d U . .
H60 H 0.3082 0.6121 0.0266 0.116 Uiso 1 1 calc R . .
C35 C 0.3489(8) 0.4945(9) -0.3474(5) 0.102(3) Uani 1 1 d U . .
H35A H 0.3983 0.4318 -0.3491 0.122 Uiso 1 1 calc R . .
H35B H 0.3857 0.5227 -0.3148 0.122 Uiso 1 1 calc R . .
C59 C 0.3525(8) 0.7141(8) 0.0639(5) 0.098(2) Uani 1 1 d U . .
H59 H 0.4251 0.6661 0.0789 0.118 Uiso 1 1 calc R . .
C19 C -0.1172(10) 0.6172(10) -0.4794(6) 0.120(3) Uani 1 1 d U . .
H19A H -0.0796 0.6308 -0.4370 0.144 Uiso 1 1 calc R . .
H19B H -0.1732 0.5939 -0.4603 0.144 Uiso 1 1 calc R . .
C53 C 0.3531(8) 1.0108(9) 0.1314(5) 0.101(2) Uani 1 1 d U . .
H53 H 0.4081 1.0290 0.1580 0.121 Uiso 1 1 calc R . .
C43 C 0.2111(8) 0.5791(9) -0.7111(5) 0.102(2) Uani 1 1 d U . .
H43 H 0.2576 0.6013 -0.7444 0.122 Uiso 1 1 calc R . .
C54 C 0.4038(8) 0.9158(8) 0.1247(5) 0.102(2) Uani 1 1 d U . .
H54 H 0.4820 0.8904 0.1452 0.122 Uiso 1 1 calc R . .
C40 C 0.1653(8) 0.7135(9) -0.6301(5) 0.104(2) Uani 1 1 d U . .
H40A H 0.1019 0.7711 -0.6314 0.124 Uiso 1 1 calc R . .
H40B H 0.2290 0.7211 -0.6560 0.124 Uiso 1 1 calc R . .
C57 C 0.4460(9) 0.8100(9) 0.0145(5) 0.101(2) Uani 1 1 d U . .
H57 H 0.5218 0.7837 -0.0005 0.121 Uiso 1 1 calc R . .
C32 C 0.1726(8) 0.5776(9) -0.2712(5) 0.103(2) Uani 1 1 d U . .
H32 H 0.2199 0.5942 -0.2359 0.123 Uiso 1 1 calc R . .
C36 C 0.1328(8) 0.7277(9) -0.4959(6) 0.105(3) Uani 1 1 d U . .
C63 C 0.1970(8) 0.6926(9) -0.1074(5) 0.102(3) Uani 1 1 d U . .
H63A H 0.2218 0.6279 -0.1049 0.123 Uiso 1 1 calc R . .
H63B H 0.2265 0.7092 -0.1534 0.123 Uiso 1 1 calc R . .
C58 C 0.1867(8) 0.7485(8) 0.1361(5) 0.098(3) Uani 1 1 d U . .
C47 C -0.0836(8) 0.6077(9) -0.7746(5) 0.107(3) Uani 1 1 d U . .
H47 H -0.1240 0.6467 -0.8135 0.128 Uiso 1 1 calc R . .
C52 C 0.2481(9) 0.9613(10) 0.2033(6) 0.104(3) Uani 1 1 d U . .
C48 C -0.0136(9) 1.2070(9) 0.1658(6) 0.106(3) Uani 1 1 d U . .
C50 C 0.1878(9) 1.1254(9) 0.2054(5) 0.106(3) Uani 1 1 d U . .
H50A H 0.1547 1.1176 0.2531 0.128 Uiso 1 1 calc R . .
H50B H 0.2398 1.1557 0.2142 0.128 Uiso 1 1 calc R . .
C18 C -0.1777(10) 0.7021(10) -0.5269(6) 0.121(3) Uani 1 1 d U . .
H18A H -0.1208 0.7227 -0.5485 0.145 Uiso 1 1 calc R . .
H18B H -0.2182 0.6885 -0.5678 0.145 Uiso 1 1 calc R . .
N1 N -0.2580(5) 0.7728(5) -0.4850(3) 0.103(4) Uani 1 1 d G . .
C13 C -0.2218(4) 0.8361(5) -0.4549(4) 0.126(3) Uani 1 1 d GU . .
H13 H -0.1467 0.8320 -0.4617 0.151 Uiso 1 1 calc R . .
C14 C -0.2978(6) 0.9053(5) -0.4146(5) 0.129(3) Uani 1 1 d GU . .
H14 H -0.2736 0.9476 -0.3944 0.155 Uiso 1 1 calc R . .
C15 C -0.4100(5) 0.9113(5) -0.4044(4) 0.129(3) Uani 1 1 d GU . .
C16 C -0.4461(4) 0.8481(6) -0.4346(5) 0.131(3) Uani 1 1 d GU . .
H16 H -0.5212 0.8521 -0.4278 0.157 Uiso 1 1 calc R . .
C17 C -0.3702(5) 0.7789(5) -0.4749(4) 0.128(3) Uani 1 1 d GU . .
H17 H -0.3944 0.7366 -0.4950 0.154 Uiso 1 1 calc R . .
C20 C -0.0303(10) 0.5479(10) -0.5244(6) 0.126(4) Uani 1 1 d U . .
H20A H 0.0285 0.5697 -0.5406 0.151 Uiso 1 1 calc R . .
H20B H -0.0671 0.5377 -0.5688 0.151 Uiso 1 1 calc R . .
C51 C 0.3095(9) 1.1409(10) 0.0296(6) 0.112(3) Uani 1 1 d U . .
H51A H 0.3358 1.1442 -0.0211 0.134 Uiso 1 1 calc R . .
H51B H 0.3471 1.1689 0.0617 0.134 Uiso 1 1 calc R . .
C65 C -0.0016(9) 0.7035(10) -0.0634(5) 0.110(3) Uani 1 1 d U . .
H65 H 0.0138 0.6395 -0.0663 0.132 Uiso 1 1 calc R . .
O13 O 0.2662(11) 0.8534(9) -0.4652(8) 0.172(5) Uani 1 1 d U . .
C64 C -0.1098(9) 0.7848(10) 0.0340(6) 0.114(4) Uani 1 1 d U . .
C34 C 0.1441(9) 0.7161(10) -0.3551(6) 0.110(3) Uani 1 1 d U . .
H34A H 0.0832 0.7748 -0.3605 0.132 Uiso 1 1 calc R . .
H34B H 0.2045 0.7220 -0.3248 0.132 Uiso 1 1 calc R . .
C27 C 0.1094(11) 1.0433(11) -0.1532(7) 0.132(3) Uani 1 1 d U . .
H27A H 0.0637 1.1070 -0.1549 0.159 Uiso 1 1 calc R . .
H27B H 0.1834 1.0335 -0.1306 0.159 Uiso 1 1 calc R . .
C55 C 0.3714(9) 0.9850(9) 0.0029(6) 0.107(3) Uani 1 1 d U . .
C61 C 0.3170(9) 0.7667(9) -0.0573(5) 0.094(3) Uani 1 1 d U . .
C62 C 0.0839(10) 0.6844(9) 0.0698(5) 0.107(3) Uani 1 1 d U . .
H62 H 0.0753 0.6409 0.1022 0.129 Uiso 1 1 calc R . .
O19 O 0.4667(14) 0.5610(11) 0.2014(10) 0.184(5) Uiso 1 1 d . . .
C28 C 0.0449(10) 0.9892(11) -0.1053(6) 0.124(3) Uani 1 1 d U . .
H28A H -0.0290 0.9985 -0.1277 0.149 Uiso 1 1 calc R . .
H28B H 0.0908 0.9255 -0.1027 0.149 Uiso 1 1 calc R . .
N47 N 0.1702(17) 0.4316(16) 0.0001(13) 0.166(6) Uiso 1 1 d . . .
O16 O 0.124(2) 0.4700(16) 0.0579(16) 0.254(9) Uiso 1 1 d . . .
O15 O 0.1918(18) 0.4781(15) -0.0369(13) 0.221(8) Uiso 1 1 d . . .
O20 O 0.3791(18) 0.4766(13) 0.1616(12) 0.216(7) Uiso 1 1 d . . .
O18 O 0.555(3) 0.472(2) 0.156(2) 0.329(15) Uiso 1 1 d . . .
O17 O 0.198(4) 0.355(4) -0.026(3) 0.45(2) Uiso 1 1 d . . .
O14 O 0.1355(12) 0.9875(10) -0.5090(6) 0.164(5) Uani 1 1 d U . .
C66 C 0.1773(13) 0.9388(14) -0.4647(7) 0.140(3) Uani 1 1 d DU . .
N2 N 0.1242(7) 1.0079(6) -0.2300(3) 0.138(6) Uani 1 1 d G . .
C22 C 0.2133(7) 0.9285(6) -0.2466(3) 0.136(3) Uani 1 1 d GU . .
H22 H 0.2606 0.8930 -0.2084 0.163 Uiso 1 1 calc R . .
C23 C 0.2316(7) 0.9022(6) -0.3203(4) 0.137(3) Uani 1 1 d GU . .
H23 H 0.2912 0.8491 -0.3314 0.165 Uiso 1 1 calc R . .
C24 C 0.1609(8) 0.9554(7) -0.3773(3) 0.139(3) Uani 1 1 d GDU . .
C25 C 0.0718(7) 1.0348(7) -0.3607(3) 0.139(3) Uani 1 1 d GU . .
H25 H 0.0245 1.0703 -0.3989 0.167 Uiso 1 1 calc R . .
C26 C 0.0535(7) 1.0611(6) -0.2870(4) 0.134(3) Uani 1 1 d GU . .
H26 H -0.0061 1.1142 -0.2759 0.161 Uiso 1 1 calc R . .

loop_
_atom_site_aniso_label
_atom_site_aniso_U_11
_atom_site_aniso_U_22
_atom_site_aniso_U_33
_atom_site_aniso_U_23
_atom_site_aniso_U_13
_atom_site_aniso_U_12
O1 0.092(5) 0.147(7) 0.052(4) -0.022(4) -0.011(3) 0.070(5)
O2 0.071(4) 0.081(4) 0.064(4) -0.015(3) -0.013(3) 0.042(3)
O3 0.069(4) 0.107(5) 0.072(4) 0.001(4) 0.005(3) 0.043(4)
O4 0.065(4) 0.155(7) 0.061(4) -0.016(4) -0.011(3) 0.068(4)
O5 0.064(4) 0.117(6) 0.065(4) -0.005(4) -0.012(3) 0.044(4)
O6 0.063(4) 0.138(7) 0.060(4) -0.013(4) -0.018(3) 0.030(4)
N68 0.077(5) 0.153(9) 0.043(4) -0.012(5) -0.011(4) 0.063(5)
O8 0.091(5) 0.181(9) 0.038(3) -0.007(4) -0.004(3) 0.050(5)
N66 0.039(3) 0.112(6) 0.058(4) 0.003(4) 0.004(3) 0.029(3)
O10 0.082(5) 0.184(9) 0.041(3) -0.019(4) 0.005(3) 0.046(5)
O11 0.114(6) 0.165(9) 0.049(4) -0.013(5) 0.002(4) 0.036(6)
N69 0.028(3) 0.148(8) 0.062(4) -0.026(5) -0.004(3) 0.018(4)
O7 0.099(5) 0.190(10) 0.048(4) -0.027(5) -0.002(4) 0.056(6)
N70 0.054(4) 0.110(6) 0.042(3) 0.013(4) 0.010(3) 0.029(4)
N64 0.046(4) 0.133(7) 0.037(3) -0.008(4) -0.004(3) 0.030(4)
N75 0.042(4) 0.120(7) 0.068(5) -0.001(5) -0.005(3) 0.038(4)
O12 0.113(6) 0.123(6) 0.044(3) 0.008(4) 0.005(3) 0.029(5)
N67 0.046(4) 0.128(7) 0.051(4) -0.013(4) -0.012(3) 0.034(4)
N53 0.068(5) 0.190(11) 0.050(4) -0.020(6) -0.016(4) 0.073(6)
N56 0.078(5) 0.120(7) 0.043(4) -0.007(4) -0.009(3) 0.020(5)
N73 0.059(4) 0.141(9) 0.053(4) 0.008(5) -0.004(3) 0.054(5)
N51 0.106(7) 0.166(10) 0.039(4) 0.002(5) -0.004(4) 0.062(7)
N72 0.072(6) 0.207(14) 0.048(5) -0.016(7) -0.001(4) 0.091(8)
N59 0.066(5) 0.166(10) 0.045(4) -0.006(5) -0.002(4) 0.043(5)
N57 0.059(5) 0.145(8) 0.044(4) -0.008(4) 0.003(3) 0.025(5)
O9 0.090(5) 0.215(11) 0.054(4) -0.022(5) 0.000(4) 0.055(6)
N61 0.042(3) 0.109(6) 0.060(4) 0.005(4) -0.014(3) 0.007(4)
N65 0.067(5) 0.139(9) 0.050(4) 0.002(5) -0.005(4) 0.052(5)
O60 0.063(5) 0.215(12) 0.147(9) -0.028(9) 0.015(5) 0.066(6)
N60 0.068(5) 0.140(8) 0.047(4) -0.022(5) -0.022(4) 0.046(5)
N54 0.044(4) 0.177(11) 0.044(4) -0.020(5) -0.013(3) 0.040(5)
C37 0.047(3) 0.131(4) 0.051(3) -0.014(3) -0.010(3) 0.035(3)
N62 0.048(4) 0.132(7) 0.055(4) 0.003(4) 0.000(3) 0.011(4)
C21 0.085(5) 0.145(6) 0.078(5) -0.009(5) -0.010(4) 0.053(5)
N55 0.065(5) 0.145(9) 0.060(5) -0.021(5) 0.000(4) 0.047(5)
N63 0.063(4) 0.131(8) 0.069(5) -0.026(5) -0.016(4) 0.039(5)
N74 0.099(6) 0.136(9) 0.049(4) 0.018(5) 0.001(4) 0.063(6)
N58 0.095(6) 0.130(8) 0.037(4) -0.009(4) -0.010(4) 0.055(5)
N71 0.058(4) 0.175(10) 0.053(4) -0.019(5) -0.006(3) 0.050(5)
C29 0.085(5) 0.172(8) 0.049(4) -0.029(5) -0.007(4) 0.034(5)
C33 0.060(4) 0.131(6) 0.056(4) -0.010(5) -0.020(4) 0.047(5)
C49 0.069(4) 0.135(5) 0.054(4) -0.013(4) -0.007(3) 0.036(4)
C38 0.042(3) 0.130(5) 0.048(3) -0.010(4) -0.006(3) 0.023(4)
C45 0.049(3) 0.133(5) 0.043(3) -0.003(4) 0.000(3) 0.043(4)
C42 0.064(4) 0.137(5) 0.045(3) -0.002(4) -0.005(3) 0.044(4)
C41 0.040(3) 0.133(4) 0.053(3) -0.016(3) -0.010(3) 0.030(3)
C30 0.070(4) 0.130(5) 0.050(4) -0.018(4) -0.005(3) 0.044(4)
O59 0.081(6) 0.250(14) 0.117(8) -0.083(9) -0.011(5) 0.065(7)
C39 0.045(3) 0.133(5) 0.048(3) -0.005(3) -0.010(3) 0.033(3)
C31 0.068(4) 0.137(5) 0.044(3) -0.013(4) -0.015(3) 0.045(4)
C44 0.058(3) 0.132(4) 0.047(3) -0.009(3) -0.004(3) 0.049(3)
C46 0.057(4) 0.138(5) 0.040(3) -0.003(4) 0.003(3) 0.042(4)
C56 0.060(3) 0.133(4) 0.048(3) -0.004(3) -0.014(3) 0.029(3)
C60 0.057(3) 0.128(4) 0.047(3) 0.001(3) -0.006(3) 0.031(3)
C35 0.057(3) 0.135(5) 0.052(3) -0.012(4) -0.010(3) 0.034(3)
C59 0.059(3) 0.125(4) 0.049(3) -0.003(3) -0.012(3) 0.036(3)
C19 0.082(4) 0.138(5) 0.057(4) -0.005(4) -0.011(3) 0.052(4)
C53 0.055(3) 0.137(4) 0.049(3) -0.011(3) -0.011(3) 0.037(3)
C43 0.056(3) 0.133(4) 0.049(3) -0.006(3) -0.010(3) 0.041(3)
C54 0.062(3) 0.132(4) 0.050(3) -0.017(3) -0.015(3) 0.035(3)
C40 0.059(3) 0.137(4) 0.049(3) -0.008(3) -0.009(3) 0.038(3)
C57 0.057(3) 0.131(4) 0.052(3) -0.009(3) -0.011(3) 0.037(3)
C32 0.060(3) 0.132(4) 0.050(3) -0.012(3) -0.009(3) 0.040(3)
C36 0.054(3) 0.144(5) 0.055(4) -0.010(4) 0.003(3) 0.034(4)
C63 0.062(3) 0.134(4) 0.053(3) -0.011(4) -0.008(3) 0.030(3)
C58 0.059(4) 0.125(5) 0.046(4) 0.006(4) -0.009(3) 0.037(4)
C47 0.065(4) 0.135(5) 0.046(4) 0.001(4) -0.016(3) 0.048(4)
C52 0.063(4) 0.133(5) 0.052(4) -0.012(4) -0.023(3) 0.035(4)
C48 0.070(5) 0.140(7) 0.043(4) -0.011(5) -0.011(4) 0.038(5)
C50 0.065(4) 0.139(5) 0.051(3) -0.014(4) -0.009(3) 0.036(4)
C18 0.087(4) 0.135(5) 0.061(4) -0.005(4) -0.002(3) 0.052(4)
N1 0.064(4) 0.119(7) 0.055(4) 0.012(5) 0.005(3) 0.044(4)
C13 0.082(4) 0.140(5) 0.070(4) -0.005(4) -0.002(3) 0.057(4)
C14 0.083(4) 0.144(5) 0.075(4) -0.011(4) -0.006(4) 0.057(4)
C15 0.088(4) 0.139(6) 0.076(4) -0.008(4) -0.006(4) 0.054(4)
C16 0.086(4) 0.146(5) 0.077(4) -0.011(4) -0.009(4) 0.052(4)
C17 0.086(4) 0.144(5) 0.072(4) -0.005(4) -0.008(4) 0.051(4)
C20 0.088(5) 0.142(6) 0.060(4) -0.010(5) -0.009(4) 0.058(5)
C51 0.066(4) 0.142(5) 0.063(4) -0.009(4) -0.004(3) 0.035(4)
C65 0.071(4) 0.137(5) 0.051(4) -0.003(4) -0.014(3) 0.042(4)
O13 0.149(10) 0.150(8) 0.172(11) -0.059(7) 0.074(8) 0.000(5)
C64 0.072(5) 0.148(7) 0.050(4) 0.006(5) -0.008(4) 0.039(5)
C34 0.069(3) 0.139(4) 0.056(3) -0.023(3) -0.005(3) 0.038(3)
C27 0.092(4) 0.173(6) 0.061(4) -0.027(4) -0.007(4) 0.035(4)
C55 0.063(4) 0.136(5) 0.057(4) -0.014(4) -0.011(3) 0.037(4)
C61 0.058(4) 0.120(5) 0.050(4) -0.016(4) -0.009(3) 0.029(4)
C62 0.070(4) 0.134(5) 0.052(3) 0.009(4) -0.011(3) 0.035(4)
C28 0.082(4) 0.166(6) 0.054(4) -0.027(5) -0.008(4) 0.036(5)
O14 0.165(10) 0.219(10) 0.066(5) -0.017(5) -0.009(6) -0.021(8)
C66 0.096(5) 0.182(6) 0.085(4) -0.028(4) 0.008(4) 0.015(4)
N2 0.102(7) 0.160(10) 0.051(4) -0.017(6) -0.016(4) 0.069(7)
C22 0.088(4) 0.171(6) 0.074(4) -0.026(4) 0.001(4) 0.038(4)
C23 0.092(4) 0.171(5) 0.075(4) -0.027(4) 0.006(4) 0.036(4)
C24 0.096(5) 0.177(6) 0.073(4) -0.028(5) 0.007(4) 0.032(5)
C25 0.096(4) 0.177(6) 0.071(4) -0.030(4) -0.002(4) 0.035(4)
C26 0.089(4) 0.172(6) 0.065(4) -0.030(4) -0.005(4) 0.041(4)

loop_
_atom_type_symbol
_atom_type_description
_atom_type_scat_dispersion_real
_atom_type_scat_dispersion_imag
_atom_type_scat_source
O O 0.0492 0.0322 'International Tables Vol C Tables 4.2.6.8 and 6.1.1.4'
H H 0.0000 0.0000 'International Tables Vol C Tables 4.2.6.8 and 6.1.1.4'
N N 0.0311 0.0180 'International Tables Vol C Tables 4.2.6.8 and 6.1.1.4'
C C 0.0181 0.0091 'International Tables Vol C Tables 4.2.6.8 and 6.1.1.4'

loop_
_geom_angle_atom_site_label_1
_geom_angle_atom_site_label_2
_geom_angle_atom_site_label_3
_geom_angle
_geom_angle_site_symmetry_1
_geom_angle_site_symmetry_3
C38 N68 C39 114.2(8) . .
C38 N68 C41 121.4(10) . .
C39 N68 C41 123.6(10) . .
C42 N66 C47 121.2(7) . .
C42 N66 C44 111.7(9) . .
C47 N66 C44 127.0(10) . .
C38 N69 C37 111.7(9) . .
C38 N69 C35 120.4(11) . .
C37 N69 C35 127.8(9) . .
C36 N70 C40 121.1(7) . .
C36 N70 C39 115.0(8) . .
C40 N70 C39 121.7(7) . .
C44 N64 C46 122.6(8) . .
C44 N64 C45 107.4(11) . .
C46 N64 C45 122.1(9) . .
C30 N75 C46 122.1(7) . 2_564
C30 N75 C31 113.4(10) . .
C46 N75 C31 124.4(11) 2_564 .
C42 N67 C40 123.6(9) . .
C42 N67 C43 109.3(9) . .
C40 N67 C43 122.9(9) . .
C64 N53 C49 113.7(7) 2_575 .
C64 N53 C51 122.6(8) 2_575 .
C49 N53 C51 122.5(9) . .
C56 N56 C59 129.1(9) . .
C56 N56 C58 120.7(8) . .
C59 N56 C58 107.7(10) . .
C47 N73 C31 122.8(9) 2_564 .
C47 N73 C33 125.4(10) 2_564 .
C31 N73 C33 107.5(13) . .
C48 N51 C50 126.8(11) . .
C48 N51 C49 110.6(9) . .
C50 N51 C49 118.8(13) . .
C33 N72 C35 116.9(12) . .
C33 N72 C32 118.8(15) . .
C35 N72 C32 121.2(17) . .
C48 N59 C63 123.2(11) 2_575 .
C48 N59 C65 110.9(9) 2_575 .
C63 N59 C65 125.6(9) . .
C62 N57 C58 119.9(9) . .
C62 N57 C60 128.9(10) . .
C58 N57 C60 111.2(10) . .
C57 N61 C61 128.3(11) . .
C57 N61 C59 122.2(8) . .
C61 N61 C59 107.8(10) . .
C45 N65 C41 121.2(9) . .
C45 N65 C43 108.1(10) . .
C41 N65 C43 128.5(14) . .
C61 N60 C63 121.0(10) . .
C61 N60 C60 106.9(10) . .
C63 N60 C60 128.2(14) . .
C52 N54 C53 107.5(10) . .
C52 N54 C50 122.3(10) . .
C53 N54 C50 126.9(14) . .
N69 C37 N71 121.2(11) . .
N69 C37 C39 105.2(9) . .
N71 C37 C39 103.7(6) . .
C54 N62 C57 129.6(9) . .
C54 N62 C55 105.5(10) . .
C57 N62 C55 121.8(8) . .
O18 N48 O20 151(3) . .
O18 N48 O19 86(2) . .
O20 N48 O19 110.6(16) . .
O59 C21 O60 128.0(12) . .
O59 C21 C15 121.4(11) . .
O60 C21 C15 110.4(14) . .
C52 N55 C56 127.2(12) . .
C52 N55 C54 105.9(13) . .
C56 N55 C54 125.3(7) . .
C55 N63 C51 120.8(10) . .
C55 N63 C53 110.9(11) . .
C51 N63 C53 128.2(10) . .
C30 N74 C32 118.6(13) . .
C30 N74 C34 119.4(10) . .
C32 N74 C34 120.6(11) . .
C64 N58 C65 114.6(8) . .
C64 N58 C62 120.5(8) . .
C65 N58 C62 123.3(7) . .
C36 N71 C37 112.9(7) . .
C36 N71 C34 122.5(7) . .
C37 N71 C34 123.8(7) . .
C28 C29 C29 107.4(17) . 2_575
N72 C33 O2 138.1(15) . .
N72 C33 N73 107.7(12) . .
O2 C33 N73 114.1(16) . .
N53 C49 N51 114.9(13) . .
N53 C49 C65 100.7(8) . 2_575
N51 C49 C65 103.7(10) . 2_575
O6 C38 N68 128.1(9) . .
O6 C38 N69 124.2(9) . .
N68 C38 N69 107.7(11) . .
O5 C45 N65 131.8(10) . .
O5 C45 N64 117.6(14) . .
N65 C45 N64 110.2(10) . .
O4 C42 N66 128.7(11) . .
O4 C42 N67 121.5(12) . .
N66 C42 N67 109.8(8) . .
N65 C41 N68 113.1(7) . .
O1 C30 N74 132.2(16) . .
O1 C30 N75 124.3(13) . .
N74 C30 N75 103.5(9) . .
N68 C39 N70 113.9(10) . .
N68 C39 C37 100.9(9) . .
N70 C39 C37 100.1(6) . .
N73 C31 N75 115.1(10) . .
N73 C31 C32 103.4(9) . .
N75 C31 C32 101.2(10) . .
N64 C44 N66 116.2(10) . .
N64 C44 C43 105.0(7) . .
N66 C44 C43 103.1(9) . .
N75 C46 N64 112.1(8) 2_564 .
N55 C56 N56 109.0(8) . .
N57 C60 N60 112.8(7) . .
N57 C60 C59 105.8(9) . .
N60 C60 C59 106.0(12) . .
N72 C35 N69 115.8(7) . .
N56 C59 N61 111.1(10) . .
N56 C59 C60 106.4(9) . .
N61 C59 C60 105.4(7) . .
C20 C19 C18 110.8(9) . .
N54 C53 C54 110.9(13) . .
N54 C53 N63 117.1(7) . .
C54 C53 N63 105.7(8) . .
N65 C43 N67 112.5(8) . .
N65 C43 C44 106.6(13) . .
N67 C43 C44 104.9(8) . .
N62 C54 C53 109.5(9) . .
N62 C54 N55 109.1(11) . .
C53 C54 N55 101.4(8) . .
N67 C40 N70 113.7(12) . .
N61 C57 N62 112.0(8) . .
N74 C32 N72 115.8(8) . .
N74 C32 C31 103.0(9) . .
N72 C32 C31 101.5(13) . .
O3 C36 N70 127.5(9) . .
O3 C36 N71 124.5(9) . .
N70 C36 N71 106.4(7) . .
N60 C63 N59 115.2(8) . .
O10 C58 N57 125.8(13) . .
O10 C58 N56 125.6(12) . .
N57 C58 N56 108.6(8) . .
N73 C47 N66 114.2(8) 2_564 .
O9 C52 N54 127.0(11) . .
O9 C52 N55 119.8(16) . .
N54 C52 N55 112.4(12) . .
O8 C48 N51 125.0(10) . .
O8 C48 N59 122.8(10) . 2_575
N51 C48 N59 111.4(12) . 2_575
N51 C50 N54 110.8(9) . .
N1 C18 C19 112.9(9) . .
C13 N1 C17 120.0 . .
C13 N1 C18 118.9(9) . .
C17 N1 C18 121.1(9) . .
C14 C13 N1 120.0 . .
C13 C14 C15 120.0 . .
C14 C15 C16 120.0 . .
C14 C15 C21 115.8(9) . .
C16 C15 C21 124.2(9) . .
C17 C16 C15 120.0 . .
C16 C17 N1 120.0 . .
C19 C20 C20 111.7(12) . 2_564
N63 C51 N53 112.1(12) . .
N58 C65 N59 115.2(14) . .
N58 C65 C49 104.1(7) . 2_575
N59 C65 C49 102.0(9) . 2_575
O7 C64 N58 129.5(9) . .
O7 C64 N53 121.8(9) . 2_575
N58 C64 N53 106.4(8) . 2_575
N71 C34 N74 114.3(12) . .
N2 C27 C28 106.4(14) . .
O11 C55 N63 132.4(14) . .
O11 C55 N62 120.8(12) . .
N63 C55 N62 106.2(9) . .
O12 C61 N61 120.4(15) . .
O12 C61 N60 126.6(11) . .
N61 C61 N60 112.8(10) . .
N57 C62 N58 122.6(13) . .
N48 O19 O18 36.8(12) . .
C29 C28 C27 104.9(14) . .
O15 N47 O16 110(3) . .
O15 N47 O17 113(3) . .
O16 N47 O17 137(4) . .
N48 O18 O19 57(2) . .
O14 C66 O13 132.2(14) . .
O14 C66 C24 125.3(15) . .
O13 C66 C24 102.0(12) . .
C22 N2 C26 120.0 . .
C22 N2 C27 121.6(6) . .
C26 N2 C27 118.1(6) . .
C23 C22 N2 120.0 . .
C22 C23 C24 120.0 . .
C23 C24 C25 120.0 . .
C23 C24 C66 125.9(7) . .
C25 C24 C66 113.9(7) . .
C24 C25 C26 120.0 . .
C25 C26 N2 120.0 . .

loop_
_geom_bond_atom_site_label_1
_geom_bond_atom_site_label_2
_geom_bond_distance
_geom_bond_site_symmetry_2
O1 C30 1.186(12) .
O2 C33 1.256(16) .
O3 C36 1.204(10) .
O4 C42 1.250(11) .
O5 C45 1.274(15) .
O6 C38 1.236(15) .
N68 C38 1.349(15) .
N68 C39 1.436(18) .
N68 C41 1.477(12) .
O8 C48 1.278(18) .
N66 C42 1.342(17) .
N66 C47 1.432(15) .
N66 C44 1.453(9) .
O10 C58 1.217(11) .
O11 C55 1.158(12) .
N69 C38 1.393(13) .
N69 C37 1.399(17) .
N69 C35 1.463(14) .
O7 C64 1.243(13) .
N70 C36 1.336(11) .
N70 C40 1.459(11) .
N70 C39 1.460(9) .
N64 C44 1.373(16) .
N64 C46 1.437(17) .
N64 C45 1.448(12) .
N75 C30 1.426(18) .
N75 C46 1.436(15) 2_564
N75 C31 1.468(9) .
O12 C61 1.288(15) .
N67 C42 1.386(13) .
N67 C40 1.441(18) .
N67 C43 1.444(12) .
N53 C64 1.432(12) 2_575
N53 C49 1.444(13) .
N53 C51 1.518(11) .
N56 C56 1.415(15) .
N56 C59 1.447(12) .
N56 C58 1.454(17) .
N73 C47 1.363(19) 2_564
N73 C31 1.424(18) .
N73 C33 1.513(17) .
N51 C48 1.324(16) .
N51 C50 1.437(11) .
N51 C49 1.47(2) .
N72 C33 1.14(2) .
N72 C35 1.457(18) .
N72 C32 1.458(15) .
N59 C48 1.386(13) 2_575
N59 C63 1.425(12) .
N59 C65 1.454(19) .
N57 C62 1.272(18) .
N57 C58 1.376(15) .
N57 C60 1.432(12) .
O9 C52 1.283(18) .
N61 C57 1.296(17) .
N61 C61 1.360(13) .
N61 C59 1.458(15) .
N65 C45 1.339(19) .
N65 C41 1.391(14) .
N65 C43 1.411(12) .
O60 C21 1.309(18) .
N60 C61 1.385(19) .
N60 C63 1.422(15) .
N60 C60 1.453(12) .
N54 C52 1.302(19) .
N54 C53 1.395(13) .
N54 C50 1.513(15) .
C37 N71 1.433(10) .
C37 C39 1.572(13) .
N62 C54 1.413(13) .
N62 C57 1.434(16) .
N62 C55 1.563(17) .
N48 O18 1.01(3) .
N48 O20 1.25(2) .
N48 O19 1.41(2) .
C21 O59 1.19(2) .
C21 C15 1.516(14) .
N55 C52 1.384(13) .
N55 C56 1.409(18) .
N55 C54 1.506(19) .
N63 C55 1.347(15) .
N63 C51 1.417(18) .
N63 C53 1.495(14) .
N74 C30 1.298(16) .
N74 C32 1.424(12) .
N74 C34 1.51(2) .
N58 C64 1.321(12) .
N58 C65 1.443(13) .
N58 C62 1.484(11) .
N71 C36 1.382(12) .
N71 C34 1.488(12) .
C29 C28 1.544(15) .
C29 C29 1.65(3) 2_575
C49 C65 1.584(12) 2_575
C31 C32 1.53(2) .
C44 C43 1.521(19) .
C46 N75 1.436(15) 2_564
C60 C59 1.500(19) .
C19 C20 1.494(14) .
C19 C18 1.520(17) .
C53 C54 1.431(18) .
C47 N73 1.363(19) 2_564
C48 N59 1.386(13) 2_575
C18 N1 1.441(11) .
N1 C13 1.3900 .
N1 C17 1.3900 .
C13 C14 1.3900 .
C14 C15 1.3900 .
C15 C16 1.3900 .
C16 C17 1.3900 .
C20 C20 1.66(3) 2_564
C65 C49 1.584(12) 2_575
O13 C66 1.41(2) .
C64 N53 1.432(12) 2_575
C27 N2 1.490(13) .
C27 C28 1.62(3) .
O19 O18 1.68(4) .
N47 O15 1.09(2) .
N47 O16 1.25(3) .
N47 O17 1.25(5) .
O14 C66 1.078(19) .
C66 C24 1.594(13) .
N2 C22 1.3900 .
N2 C26 1.3900 .
C22 C23 1.3900 .
C23 C24 1.3900 .
C24 C25 1.3900 .
C25 C26 1.3900 .

loop_
_platon_squeeze_void_nr
_platon_squeeze_void_average_x
_platon_squeeze_void_average_y
_platon_squeeze_void_average_z
_platon_squeeze_void_volume
_platon_squeeze_void_count_electrons
_platon_squeeze_void_content
1 0.067 0.071 0.357 7 1 ' '
2 0.500 -0.500 1.000 458 205 ' '
3 0.933 0.929 0.643 7 1 ' '
